data_1544480
loop_
_publ_author_name
'Palacios, Laura'
'Di Giuseppe, Andrea'
'Artigas, Mar\'ia Jos\'e'
'Polo, Victor'
'Lahoz, Fernando J.'
'Castarlenas, Ricardo'
'P\'erez-Torrente, Jes\'us J.'
'Oro, Luis A.'

_publ_section_title
;
 Mechanistic insight into the pyridine enhanced \a-selectivity in alkyne
 hydrothiolation catalysed by quinolinolate--rhodium(i)--N-heterocyclic
 carbene complexes
;
_journal_issue 24
_journal_name_full 'Catal. Sci. Technol.'
_journal_page_first 8548
_journal_paper_doi 10.1039/C6CY01884J
_journal_volume 6
_journal_year 2016
_chemical_formula_moiety 'C39 H48 N3 O Rh, 4(C6 H6)'
_chemical_formula_sum 'C63 H72 N3 O Rh'
_chemical_formula_weight 990.14
_space_group_crystal_system monoclinic
_space_group_IT_number 14
_space_group_name_Hall '-P 2yn'
_space_group_name_H-M_alt 'P 1 21/n 1'
_symmetry_space_group_name_Hall '-P 2yn'
_symmetry_space_group_name_H-M 'P 1 21/n 1'
_atom_sites_solution_hydrogens mixed
_audit_creation_method SHELXL-2014/7
_audit_update_record
;
2016-06-14 deposited with the CCDC.
2016-11-04 downloaded from the CCDC.
;
_cell_angle_alpha 90
_cell_angle_beta 105.5120(10)
_cell_angle_gamma 90
_cell_formula_units_Z 4
_cell_length_a 11.4003(6)
_cell_length_b 29.8414(15)
_cell_length_c 16.2873(8)
_cell_measurement_reflns_used 9999
_cell_measurement_temperature 100(2)
_cell_measurement_theta_max 28.251
_cell_measurement_theta_min 2.302
_cell_volume 5339.1(5)
_computing_cell_refinement 'APEX2 v. 2009.7 (Bruker AXS, 2008)'
_computing_data_collection 'APEX2 v. 2009.7 (Bruker AXS, 2008)'
_computing_data_reduction 'APEX2 v. 2009.7 (Bruker AXS, 2008)'
_computing_molecular_graphics ORTEP
_computing_publication_material 'SHELXL-97 (Sheldrick, 1997)'
_computing_structure_refinement 'SHELXL-2014/7 (Sheldrick, 2014)'
_computing_structure_solution 'SHELXS-97 (Sheldrick, 1990)'
_diffrn_ambient_temperature 100(2)
_diffrn_detector_area_resol_mean 8.26
_diffrn_measured_fraction_theta_full 0.999
_diffrn_measured_fraction_theta_max 0.952
_diffrn_measurement_device_type 'Bruker APEX system'
_diffrn_measurement_method '\w rotations with narrow frames'
_diffrn_radiation_monochromator graphite
_diffrn_radiation_source 'fine-focus sealed tube'
_diffrn_radiation_type MoK\a
_diffrn_radiation_wavelength 0.71073
_diffrn_reflns_av_R_equivalents 0.0399
_diffrn_reflns_av_unetI/netI 0.0222
_diffrn_reflns_Laue_measured_fraction_full 0.999
_diffrn_reflns_Laue_measured_fraction_max 0.952
_diffrn_reflns_limit_h_max 15
_diffrn_reflns_limit_h_min -15
_diffrn_reflns_limit_k_max 39
_diffrn_reflns_limit_k_min -39
_diffrn_reflns_limit_l_max 21
_diffrn_reflns_limit_l_min -21
_diffrn_reflns_number 111158
_diffrn_reflns_point_group_measured_fraction_full 0.999
_diffrn_reflns_point_group_measured_fraction_max 0.952
_diffrn_reflns_theta_full 27.500
_diffrn_reflns_theta_max 28.665
_diffrn_reflns_theta_min 1.466
_diffrn_standards_decay_% 0
_exptl_absorpt_coefficient_mu 0.363
_exptl_absorpt_correction_T_max 0.9410
_exptl_absorpt_correction_T_min 0.8327
_exptl_absorpt_correction_type multi-scan
_exptl_absorpt_process_details
;
 Multi-scan correction included in APEX2 package (Bruker AXS, 2008)
;
_exptl_crystal_colour Orange
_exptl_crystal_density_diffrn 1.232
_exptl_crystal_description Prism
_exptl_crystal_F_000 2096
_exptl_crystal_size_max 0.374
_exptl_crystal_size_mid 0.182
_exptl_crystal_size_min 0.122
_refine_diff_density_max 0.981
_refine_diff_density_min -0.482
_refine_diff_density_rms 0.057
_refine_ls_extinction_method none
_refine_ls_goodness_of_fit_ref 1.053
_refine_ls_hydrogen_treatment mixed
_refine_ls_matrix_type full
_refine_ls_number_parameters 892
_refine_ls_number_reflns 13095
_refine_ls_number_restraints 0
_refine_ls_restrained_S_all 1.053
_refine_ls_R_factor_all 0.0393
_refine_ls_R_factor_gt 0.0327
_refine_ls_shift/su_max 0.005
_refine_ls_shift/su_mean 0.000
_refine_ls_structure_factor_coef Fsqd
_refine_ls_weighting_details 'w=1/[\s^2^(Fo^2^)+(0.0374P)^2^+3.5783P] where P=(Fo^2^+2Fc^2^)/3'
_refine_ls_weighting_scheme calc
_refine_ls_wR_factor_gt 0.0767
_refine_ls_wR_factor_ref 0.0807
_reflns_Friedel_coverage 0.000
_reflns_number_gt 11604
_reflns_number_total 13095
_reflns_threshold_expression 'I > 2\s(I)'
_cod_data_source_file c6cy01884j2.cif
_cod_data_source_block compnd_8
_cod_depositor_comments 'Adding full bibliography for 1544478--1544480.cif.'
_cod_database_code 1544480
_shelx_shelxl_version_number 2014/7
_shelx_space_group_comment
;
The symmetry employed for this shelxl refinement is uniquely defined
by the following loop, which should always be used as a source of
symmetry information in preference to the above space-group names.
They are only intended as comments.
;

loop_
_space_group_symop_operation_xyz
'x, y, z'
'-x+1/2, y+1/2, -z+1/2'
'-x, -y, -z'
'x-1/2, -y-1/2, z-1/2'

loop_
_atom_site_label
_atom_site_type_symbol
_atom_site_fract_x
_atom_site_fract_y
_atom_site_fract_z
_atom_site_U_iso_or_equiv
_atom_site_adp_type
_atom_site_occupancy
_atom_site_site_symmetry_order
_atom_site_calc_flag
_atom_site_refinement_flags_posn
_atom_site_refinement_flags_adp
Rh1 Rh 0.15915(2) 0.09752(2) 0.43462(2) 0.01544(4) Uani 1 1 d . .
N1 N 0.23103(12) 0.11407(4) 0.27402(8) 0.0179(3) Uani 1 1 d . .
N2 N 0.26068(12) 0.17393(4) 0.34975(8) 0.0189(3) Uani 1 1 d . .
N3 N 0.05936(12) 0.06341(4) 0.51338(8) 0.0202(3) Uani 1 1 d . .
O1 O -0.01605(10) 0.10637(4) 0.36205(8) 0.0238(2) Uani 1 1 d . .
C1 C 0.22040(13) 0.13077(5) 0.35037(9) 0.0167(3) Uani 1 1 d . .
C2 C 0.29529(16) 0.18327(6) 0.27582(10) 0.0239(3) Uani 1 1 d . .
H2 H 0.3243(18) 0.2120(7) 0.2669(13) 0.026(5) Uiso 1 1 d . .
C3 C 0.27743(15) 0.14588(6) 0.22896(10) 0.0227(3) Uani 1 1 d . .
H3 H 0.2866(18) 0.1396(7) 0.1769(13) 0.027(5) Uiso 1 1 d . .
C4 C 0.19039(14) 0.07031(5) 0.23968(9) 0.0183(3) Uani 1 1 d . .
C5 C 0.27368(14) 0.03483(5) 0.25315(10) 0.0196(3) Uani 1 1 d . .
C6 C 0.23219(16) -0.00663(6) 0.21705(11) 0.0232(3) Uani 1 1 d . .
H6 H 0.2824(18) -0.0311(7) 0.2246(12) 0.023(5) Uiso 1 1 d . .
C7 C 0.11260(16) -0.01224(6) 0.16976(11) 0.0256(3) Uani 1 1 d . .
H7 H 0.0871(18) -0.0398(7) 0.1467(13) 0.026(5) Uiso 1 1 d . .
C8 C 0.03278(16) 0.02369(6) 0.15538(11) 0.0250(3) Uani 1 1 d . .
H8 H -0.047(2) 0.0192(7) 0.1216(14) 0.033(6) Uiso 1 1 d . .
C9 C 0.06999(14) 0.06604(6) 0.18884(10) 0.0212(3) Uani 1 1 d . .
C10 C -0.01363(16) 0.10625(6) 0.16437(12) 0.0271(4) Uani 1 1 d . .
H10 H 0.0119(18) 0.1293(7) 0.2063(12) 0.023(5) Uiso 1 1 d . .
C11 C -0.14578(17) 0.09569(8) 0.16170(14) 0.0344(4) Uani 1 1 d . .
H11A H -0.182(2) 0.0766(8) 0.1160(16) 0.041(6) Uiso 1 1 d . .
H11B H -0.193(2) 0.1229(8) 0.1541(14) 0.037(6) Uiso 1 1 d . .
H11C H -0.154(2) 0.0825(8) 0.2139(15) 0.035(6) Uiso 1 1 d . .
C12 C -0.0061(2) 0.12394(7) 0.07739(14) 0.0356(4) Uani 1 1 d . .
H12A H 0.074(2) 0.1330(8) 0.0791(15) 0.045(7) Uiso 1 1 d . .
H12B H -0.058(2) 0.1496(8) 0.0590(15) 0.045(6) Uiso 1 1 d . .
H12C H -0.032(2) 0.1014(8) 0.0339(16) 0.043(7) Uiso 1 1 d . .
C13 C 0.40646(14) 0.04074(6) 0.30126(10) 0.0220(3) Uani 1 1 d . .
H13 H 0.4164(16) 0.0697(6) 0.3275(11) 0.015(4) Uiso 1 1 d . .
C14 C 0.44873(18) 0.00556(7) 0.37109(13) 0.0320(4) Uani 1 1 d . .
H14A H 0.396(2) 0.0052(8) 0.4079(15) 0.037(6) Uiso 1 1 d . .
H14B H 0.530(2) 0.0130(8) 0.4068(14) 0.039(6) Uiso 1 1 d . .
H14C H 0.4506(19) -0.0235(8) 0.3483(13) 0.030(5) Uiso 1 1 d . .
C15 C 0.48591(17) 0.03938(8) 0.23892(13) 0.0319(4) Uani 1 1 d . .
H15A H 0.481(2) 0.0100(8) 0.2120(14) 0.038(6) Uiso 1 1 d . .
H15B H 0.569(2) 0.0451(8) 0.2680(16) 0.047(7) Uiso 1 1 d . .
H15C H 0.461(2) 0.0607(9) 0.1958(17) 0.048(7) Uiso 1 1 d . .
C17 C 0.26243(14) 0.20781(5) 0.41362(10) 0.0194(3) Uani 1 1 d . .
C18 C 0.15162(15) 0.22737(5) 0.41678(10) 0.0217(3) Uani 1 1 d . .
C19 C 0.15635(17) 0.25985(6) 0.47933(12) 0.0286(4) Uani 1 1 d . .
H19 H 0.084(2) 0.2733(7) 0.4830(14) 0.035(6) Uiso 1 1 d . .
C20 C 0.26606(18) 0.27270(6) 0.53434(12) 0.0322(4) Uani 1 1 d . .
H20 H 0.266(2) 0.2943(7) 0.5763(14) 0.034(6) Uiso 1 1 d . .
C21 C 0.37376(17) 0.25390(6) 0.52796(12) 0.0280(4) Uani 1 1 d . .
H21 H 0.447(2) 0.2628(7) 0.5658(14) 0.033(6) Uiso 1 1 d . .
C22 C 0.37487(15) 0.22088(6) 0.46747(10) 0.0224(3) Uani 1 1 d . .
C23 C 0.49543(16) 0.20089(7) 0.46175(12) 0.0296(4) Uani 1 1 d . .
H23 H 0.480(2) 0.1743(7) 0.4295(14) 0.032(5) Uiso 1 1 d . .
C24 C 0.5615(2) 0.23301(10) 0.41637(15) 0.0455(6) Uani 1 1 d . .
H24A H 0.515(2) 0.2409(8) 0.3605(17) 0.045(7) Uiso 1 1 d . .
H24B H 0.635(3) 0.2203(10) 0.4135(18) 0.062(8) Uiso 1 1 d . .
H24C H 0.580(2) 0.2609(9) 0.4510(17) 0.054(7) Uiso 1 1 d . .
C25 C 0.57911(19) 0.18874(9) 0.54887(15) 0.0402(5) Uani 1 1 d . .
H25A H 0.606(2) 0.2147(8) 0.5840(15) 0.039(6) Uiso 1 1 d . .
H25B H 0.649(3) 0.1744(9) 0.5407(17) 0.055(7) Uiso 1 1 d . .
H25C H 0.538(3) 0.1708(9) 0.5798(17) 0.057(8) Uiso 1 1 d . .
C26 C 0.03234(16) 0.21566(6) 0.35236(11) 0.0268(4) Uani 1 1 d . .
H26 H 0.0360(18) 0.1845(7) 0.3377(12) 0.026(5) Uiso 1 1 d . .
C27 C 0.0168(2) 0.24425(12) 0.27255(16) 0.0524(7) Uani 1 1 d . .
H27A H 0.014(3) 0.2761(11) 0.2862(19) 0.071(10) Uiso 1 1 d . .
H27B H -0.054(3) 0.2367(10) 0.2315(19) 0.065(8) Uiso 1 1 d . .
H27C H 0.083(3) 0.2409(9) 0.2485(17) 0.057(8) Uiso 1 1 d . .
C28 C -0.07846(18) 0.22085(8) 0.38705(14) 0.0353(4) Uani 1 1 d . .
H28A H -0.072(2) 0.2038(8) 0.4403(16) 0.043(6) Uiso 1 1 d . .
H28B H -0.150(2) 0.2114(8) 0.3441(15) 0.038(6) Uiso 1 1 d . .
H28C H -0.092(2) 0.2509(9) 0.3989(15) 0.043(6) Uiso 1 1 d . .
C29 C 0.09237(17) 0.03827(6) 0.58373(11) 0.0261(4) Uani 1 1 d . .
C30 C 0.0075(2) 0.02582(7) 0.62964(12) 0.0349(4) Uani 1 1 d . .
H30 H 0.035(2) 0.0067(8) 0.6785(15) 0.040(6) Uiso 1 1 d . .
C31 C -0.1093(2) 0.03922(7) 0.60393(13) 0.0381(5) Uani 1 1 d . .
H31 H -0.162(2) 0.0323(8) 0.6350(15) 0.041(6) Uiso 1 1 d . .
C32 C -0.15012(17) 0.06460(6) 0.52822(12) 0.0300(4) Uani 1 1 d . .
C33 C -0.06222(15) 0.07511(6) 0.48388(11) 0.0227(3) Uani 1 1 d . .
C34 C -0.09765(15) 0.09801(5) 0.40364(11) 0.0230(3) Uani 1 1 d . .
C35 C -0.21927(16) 0.11066(6) 0.37314(13) 0.0296(4) Uani 1 1 d . .
H35 H -0.2437(19) 0.1254(7) 0.3200(14) 0.028(5) Uiso 1 1 d . .
C36 C -0.30401(17) 0.10150(7) 0.41958(15) 0.0363(5) Uani 1 1 d . .
H36 H -0.380(2) 0.1114(8) 0.3967(16) 0.044(7) Uiso 1 1 d . .
C37 C -0.27190(18) 0.07910(8) 0.49521(14) 0.0378(5) Uani 1 1 d . .
H37 H -0.326(2) 0.0730(8) 0.5258(15) 0.045(7) Uiso 1 1 d . .
C38 C 0.21961(18) 0.02117(6) 0.61415(12) 0.0327(4) Uani 1 1 d . .
H38A H 0.2509 0.0144 0.5651 0.049(7) Uiso 1 1 calc R .
H38B H 0.2205 -0.0061 0.6478 0.049(7) Uiso 1 1 calc R .
H38C H 0.2710 0.0440 0.6496 0.049(7) Uiso 1 1 calc R .
C39 C 0.29969(15) 0.11636(6) 0.53896(11) 0.0250(3) Uani 1 1 d . .
H39A H 0.3177(19) 0.1482(7) 0.5369(13) 0.030(5) Uiso 1 1 d . .
H39B H 0.2765(18) 0.1079(7) 0.5931(13) 0.024(5) Uiso 1 1 d . .
C40 C 0.34585(17) 0.08398(7) 0.49448(11) 0.0298(4) Uani 1 1 d . .
H40A H 0.358(2) 0.0547(9) 0.5125(15) 0.043(6) Uiso 1 1 d . .
H40B H 0.401(2) 0.0934(7) 0.4635(15) 0.035(6) Uiso 1 1 d . .
H106 H 0.315(2) 0.0165(8) 0.8100(16) 0.047(7) Uiso 1 1 d . .
C101 C 0.21143(19) 0.05823(8) 0.85803(13) 0.0377(4) Uani 1 1 d . .
H101 H 0.182(2) 0.0747(8) 0.8075(15) 0.039(6) Uiso 1 1 d . .
C102 C 0.17691(18) 0.06879(7) 0.93091(13) 0.0345(4) Uani 1 1 d . .
H102 H 0.126(2) 0.0928(8) 0.9297(15) 0.041(7) Uiso 1 1 d . .
C103 C 0.2233(2) 0.04498(7) 1.00500(13) 0.0381(5) Uani 1 1 d . .
H103 H 0.202(2) 0.0515(8) 1.0547(15) 0.039(6) Uiso 1 1 d . .
C104 C 0.3052(2) 0.01051(8) 1.00647(14) 0.0387(5) Uani 1 1 d . .
H104 H 0.334(2) -0.0046(9) 1.0517(16) 0.045(7) Uiso 1 1 d . .
C105 C 0.34052(19) 0.00006(8) 0.93432(14) 0.0392(5) Uani 1 1 d . .
H105 H 0.395(2) -0.0237(8) 0.9348(15) 0.045(7) Uiso 1 1 d . .
C106 C 0.2930(2) 0.02368(9) 0.86003(14) 0.0422(5) Uani 1 1 d . .
C201 C 0.4939(2) 0.10237(10) 0.79285(19) 0.0565(7) Uani 1 1 d . .
H201 H 0.412(3) 0.0921(10) 0.774(2) 0.074(10) Uiso 1 1 d . .
C202 C 0.5536(3) 0.11808(10) 0.73612(18) 0.0623(8) Uani 1 1 d . .
H202 H 0.516(3) 0.1155(11) 0.676(2) 0.072(9) Uiso 1 1 d . .
C203 C 0.6677(3) 0.13611(14) 0.7672(2) 0.0833(12) Uani 1 1 d . .
H203 H 0.707(3) 0.1487(12) 0.730(2) 0.094(12) Uiso 1 1 d . .
C204 C 0.5518(3) 0.10042(12) 0.87820(19) 0.0665(8) Uani 1 1 d . .
H204 H 0.508(3) 0.0887(12) 0.918(2) 0.097(12) Uiso 1 1 d . .
C205 C 0.7245(3) 0.13496(12) 0.8533(2) 0.0658(8) Uani 1 1 d . .
H205 H 0.795(3) 0.1454(12) 0.871(2) 0.090(11) Uiso 1 1 d . .
C206 C 0.6662(3) 0.11836(13) 0.90715(19) 0.0695(9) Uani 1 1 d . .
H206 H 0.704(3) 0.1198(12) 0.963(2) 0.090(11) Uiso 1 1 d . .
C301 C -0.0102(3) 0.15709(10) 0.6462(3) 0.0689(9) Uani 1 1 d . .
H301 H -0.071(3) 0.1518(11) 0.605(2) 0.071(10) Uiso 1 1 d . .
C302 C 0.0937(3) 0.16896(8) 0.62637(16) 0.0500(6) Uani 1 1 d . .
H302 H 0.104(2) 0.1689(9) 0.5733(18) 0.057(8) Uiso 1 1 d . .
C303 C 0.1931(3) 0.18089(10) 0.6912(2) 0.0616(7) Uani 1 1 d . .
H303 H 0.257(4) 0.1899(13) 0.675(3) 0.107(14) Uiso 1 1 d . .
C304 C 0.1881(5) 0.18136(11) 0.7735(2) 0.0830(12) Uani 1 1 d . .
H304 H 0.254(4) 0.1880(14) 0.819(3) 0.119(15) Uiso 1 1 d . .
C305 C 0.0872(6) 0.16995(12) 0.7928(3) 0.0947(15) Uani 1 1 d . .
H305 H 0.078(4) 0.1702(15) 0.857(3) 0.136(16) Uiso 1 1 d . .
C306 C -0.0115(5) 0.15723(12) 0.7314(4) 0.0986(16) Uani 1 1 d . .
H306 H -0.067(4) 0.1515(16) 0.738(3) 0.118 Uiso 1 1 d . U
C401 C 0.3840(2) 0.21918(10) 0.08509(18) 0.0545(7) Uani 1 1 d . .
H401 H 0.340(3) 0.2419(13) 0.078(2) 0.089(12) Uiso 1 1 d . .
C402 C 0.4885(2) 0.21917(8) 0.15032(15) 0.0436(5) Uani 1 1 d . .
H402 H 0.509(2) 0.2439(9) 0.1836(17) 0.051(7) Uiso 1 1 d . .
C403 C 0.3518(3) 0.18299(14) 0.03448(16) 0.0677(10) Uani 1 1 d . .
H403 H 0.278(3) 0.1818(11) -0.011(2) 0.087(11) Uiso 1 1 d . .
C404 C 0.4238(3) 0.14593(13) 0.0477(2) 0.0756(11) Uani 1 1 d . .
H404 H 0.403(3) 0.1235(12) 0.015(2) 0.088(11) Uiso 1 1 d . .
C405 C 0.5287(3) 0.14521(9) 0.1124(3) 0.0657(9) Uani 1 1 d . .
H405 H 0.572(3) 0.1231(12) 0.123(2) 0.076(10) Uiso 1 1 d . .
C406 C 0.5615(2) 0.18185(9) 0.16371(17) 0.0478(6) Uani 1 1 d . .
H406 H 0.626(3) 0.1812(10) 0.2069(19) 0.066(9) Uiso 1 1 d . .

loop_
_atom_site_aniso_label
_atom_site_aniso_U_11
_atom_site_aniso_U_22
_atom_site_aniso_U_33
_atom_site_aniso_U_23
_atom_site_aniso_U_13
_atom_site_aniso_U_12
Rh1 0.01391(6) 0.01814(7) 0.01417(6) 0.00001(4) 0.00356(4) -0.00019(4)
N1 0.0153(6) 0.0218(6) 0.0168(6) -0.0006(5) 0.0045(5) 0.0004(5)
N2 0.0187(6) 0.0221(7) 0.0168(6) -0.0012(5) 0.0064(5) -0.0024(5)
N3 0.0224(7) 0.0196(6) 0.0184(6) -0.0022(5) 0.0051(5) -0.0049(5)
O1 0.0155(5) 0.0316(6) 0.0229(6) 0.0052(5) 0.0025(4) -0.0011(4)
C1 0.0112(6) 0.0214(7) 0.0166(7) -0.0008(6) 0.0023(5) 0.0017(5)
C2 0.0253(8) 0.0274(9) 0.0212(8) -0.0002(6) 0.0104(7) -0.0053(7)
C3 0.0228(8) 0.0297(9) 0.0178(7) -0.0006(6) 0.0092(6) -0.0026(6)
C4 0.0189(7) 0.0225(8) 0.0140(7) -0.0023(6) 0.0054(6) -0.0009(6)
C5 0.0182(7) 0.0249(8) 0.0160(7) 0.0015(6) 0.0052(6) 0.0012(6)
C6 0.0242(8) 0.0233(8) 0.0222(8) 0.0005(6) 0.0066(6) 0.0032(6)
C7 0.0274(9) 0.0231(8) 0.0254(8) -0.0047(7) 0.0058(7) -0.0035(7)
C8 0.0190(8) 0.0306(9) 0.0231(8) -0.0048(7) 0.0017(6) -0.0022(6)
C9 0.0174(7) 0.0269(8) 0.0194(7) -0.0037(6) 0.0049(6) 0.0013(6)
C10 0.0185(8) 0.0302(9) 0.0289(9) -0.0068(7) 0.0000(7) 0.0054(7)
C11 0.0171(8) 0.0457(12) 0.0362(11) -0.0087(9) -0.0002(8) 0.0056(8)
C12 0.0320(10) 0.0345(11) 0.0371(11) 0.0049(8) 0.0037(8) 0.0093(8)
C13 0.0174(7) 0.0263(8) 0.0207(8) -0.0002(6) 0.0023(6) 0.0019(6)
C14 0.0288(10) 0.0320(10) 0.0292(9) 0.0045(8) -0.0025(8) 0.0024(8)
C15 0.0208(9) 0.0434(11) 0.0327(10) -0.0014(9) 0.0094(7) 0.0016(8)
C17 0.0229(8) 0.0186(7) 0.0177(7) -0.0005(6) 0.0073(6) -0.0031(6)
C18 0.0231(8) 0.0207(8) 0.0217(8) 0.0001(6) 0.0066(6) -0.0022(6)
C19 0.0279(9) 0.0271(9) 0.0324(9) -0.0069(7) 0.0109(7) -0.0002(7)
C20 0.0368(10) 0.0282(9) 0.0327(10) -0.0129(8) 0.0112(8) -0.0058(8)
C21 0.0272(9) 0.0299(9) 0.0255(9) -0.0061(7) 0.0045(7) -0.0087(7)
C22 0.0229(8) 0.0233(8) 0.0212(8) 0.0003(6) 0.0066(6) -0.0042(6)
C23 0.0212(8) 0.0361(10) 0.0313(9) -0.0070(8) 0.0067(7) -0.0051(7)
C24 0.0295(11) 0.0723(17) 0.0367(12) -0.0011(11) 0.0125(9) -0.0148(11)
C25 0.0232(10) 0.0495(13) 0.0438(12) 0.0020(10) 0.0022(9) -0.0010(9)
C26 0.0228(8) 0.0277(9) 0.0281(9) -0.0056(7) 0.0036(7) 0.0026(7)
C27 0.0362(13) 0.086(2) 0.0302(11) 0.0136(12) 0.0015(10) 0.0058(13)
C28 0.0239(9) 0.0413(12) 0.0398(11) -0.0063(9) 0.0070(8) 0.0011(8)
C29 0.0329(9) 0.0235(8) 0.0202(8) -0.0014(6) 0.0043(7) -0.0088(7)
C30 0.0459(12) 0.0369(10) 0.0223(9) 0.0019(8) 0.0100(8) -0.0162(9)
C31 0.0433(12) 0.0473(12) 0.0297(10) -0.0053(8) 0.0203(9) -0.0210(9)
C32 0.0297(9) 0.0332(10) 0.0316(9) -0.0086(7) 0.0157(8) -0.0131(7)
C33 0.0219(8) 0.0227(8) 0.0246(8) -0.0043(6) 0.0079(6) -0.0068(6)
C34 0.0179(8) 0.0230(8) 0.0278(8) -0.0027(6) 0.0057(6) -0.0036(6)
C35 0.0192(8) 0.0301(9) 0.0378(10) -0.0015(8) 0.0047(7) -0.0010(7)
C36 0.0172(8) 0.0379(11) 0.0550(13) -0.0111(9) 0.0117(9) -0.0031(7)
C37 0.0280(10) 0.0452(12) 0.0470(12) -0.0122(9) 0.0219(9) -0.0132(8)
C38 0.0377(10) 0.0269(9) 0.0267(9) 0.0065(7) -0.0031(8) -0.0050(8)
C39 0.0198(8) 0.0339(9) 0.0189(8) 0.0022(7) 0.0007(6) -0.0067(7)
C40 0.0222(9) 0.0455(11) 0.0215(8) 0.0087(8) 0.0055(7) 0.0061(8)
C101 0.0334(10) 0.0506(12) 0.0297(10) 0.0008(9) 0.0093(8) -0.0051(9)
C102 0.0307(10) 0.0355(10) 0.0387(11) -0.0071(8) 0.0118(8) -0.0082(8)
C103 0.0474(12) 0.0406(11) 0.0295(10) -0.0087(8) 0.0160(9) -0.0097(9)
C104 0.0413(12) 0.0451(12) 0.0267(10) -0.0022(9) 0.0038(8) -0.0071(9)
C105 0.0260(10) 0.0508(13) 0.0398(11) -0.0066(9) 0.0069(8) -0.0011(9)
C106 0.0352(11) 0.0649(15) 0.0307(10) -0.0052(10) 0.0163(9) -0.0001(10)
C201 0.0404(14) 0.0629(17) 0.0605(16) -0.0114(13) 0.0033(12) -0.0101(12)
C202 0.0589(16) 0.0635(17) 0.0481(15) 0.0236(13) -0.0141(12) -0.0139(13)
C203 0.0538(17) 0.122(3) 0.0617(19) 0.041(2) -0.0056(14) -0.0264(18)
C204 0.0548(17) 0.099(2) 0.0496(15) -0.0242(15) 0.0209(13) -0.0132(15)
C205 0.0373(14) 0.086(2) 0.0612(17) 0.0076(15) -0.0094(12) -0.0127(14)
C206 0.0622(18) 0.101(3) 0.0383(14) -0.0165(15) 0.0019(13) -0.0167(17)
C301 0.0573(18) 0.0459(15) 0.100(3) -0.0313(16) 0.0156(18) -0.0068(13)
C302 0.0663(17) 0.0422(13) 0.0436(13) -0.0061(10) 0.0185(12) 0.0161(11)
C303 0.0563(17) 0.0500(15) 0.076(2) 0.0015(14) 0.0141(15) 0.0018(13)
C304 0.127(3) 0.0473(17) 0.0530(18) -0.0076(14) -0.014(2) 0.0013(19)
C305 0.184(5) 0.0469(18) 0.065(2) -0.0024(15) 0.055(3) -0.001(2)
C306 0.117(4) 0.0534(19) 0.164(5) -0.003(2) 0.105(4) -0.009(2)
C401 0.0469(14) 0.0677(17) 0.0577(16) 0.0386(14) 0.0294(12) 0.0226(13)
C402 0.0598(15) 0.0389(12) 0.0405(12) 0.0008(9) 0.0280(11) -0.0117(10)
C403 0.0370(13) 0.140(3) 0.0286(12) 0.0089(16) 0.0126(10) -0.0195(17)
C404 0.065(2) 0.095(2) 0.090(2) -0.053(2) 0.0603(19) -0.0493(19)
C405 0.0425(14) 0.0379(13) 0.135(3) 0.0085(16) 0.0548(18) 0.0025(11)
C406 0.0292(11) 0.0581(15) 0.0525(14) 0.0229(11) 0.0046(10) -0.0079(10)

loop_
_atom_type_symbol
_atom_type_description
_atom_type_scat_dispersion_real
_atom_type_scat_dispersion_imag
_atom_type_scat_source
C C 0.0033 0.0016 'International Tables Vol C Tables 4.2.6.8 and 6.1.1.4'
H H 0.0000 0.0000 'International Tables Vol C Tables 4.2.6.8 and 6.1.1.4'
N N 0.0061 0.0033 'International Tables Vol C Tables 4.2.6.8 and 6.1.1.4'
O O 0.0106 0.0060 'International Tables Vol C Tables 4.2.6.8 and 6.1.1.4'
Rh Rh -1.1178 0.9187 'International Tables Vol C Tables 4.2.6.8 and 6.1.1.4'

loop_
_geom_angle_atom_site_label_1
_geom_angle_atom_site_label_2
_geom_angle_atom_site_label_3
_geom_angle
C1 Rh1 O1 90.33(5)
C1 Rh1 C39 95.41(6)
O1 Rh1 C39 149.00(6)
C1 Rh1 C40 85.25(7)
O1 Rh1 C40 171.88(6)
C39 Rh1 C40 38.64(8)
C1 Rh1 N3 169.83(6)
O1 Rh1 N3 79.51(5)
C39 Rh1 N3 93.13(6)
C40 Rh1 N3 104.89(6)
C1 N1 C3 111.63(13)
C1 N1 C4 125.46(13)
C3 N1 C4 122.72(13)
C1 N2 C2 111.60(13)
C1 N2 C17 126.34(13)
C2 N2 C17 121.97(13)
C29 N3 C33 117.72(14)
C29 N3 Rh1 133.99(12)
C33 N3 Rh1 108.02(10)
C34 O1 Rh1 113.20(10)
N2 C1 N1 102.92(12)
N2 C1 Rh1 131.49(11)
N1 C1 Rh1 125.59(11)
C3 C2 N2 106.97(14)
C3 C2 H2 132.6(12)
N2 C2 H2 120.4(12)
C2 C3 N1 106.88(14)
C2 C3 H3 132.3(13)
N1 C3 H3 120.8(13)
C5 C4 C9 122.56(15)
C5 C4 N1 119.23(14)
C9 C4 N1 118.06(14)
C6 C5 C4 117.70(14)
C6 C5 C13 119.93(14)
C4 C5 C13 122.31(14)
C7 C6 C5 120.87(16)
C7 C6 H6 117.7(12)
C5 C6 H6 121.4(12)
C8 C7 C6 120.34(16)
C8 C7 H7 120.1(13)
C6 C7 H7 119.5(13)
C7 C8 C9 121.14(16)
C7 C8 H8 118.6(13)
C9 C8 H8 120.2(13)
C8 C9 C4 117.29(15)
C8 C9 C10 120.60(15)
C4 C9 C10 121.90(15)
C9 C10 C11 112.92(16)
C9 C10 C12 109.15(15)
C11 C10 C12 110.02(16)
C9 C10 H10 109.3(12)
C11 C10 H10 106.1(12)
C12 C10 H10 109.2(12)
C10 C11 H11A 111.4(14)
C10 C11 H11B 110.1(14)
H11A C11 H11B 107(2)
C10 C11 H11C 112.6(13)
H11A C11 H11C 109(2)
H11B C11 H11C 106.0(19)
C10 C12 H12A 111.3(15)
C10 C12 H12B 112.2(14)
H12A C12 H12B 107(2)
C10 C12 H12C 110.9(15)
H12A C12 H12C 109(2)
H12B C12 H12C 106(2)
C5 C13 C14 112.15(14)
C5 C13 C15 109.87(14)
C14 C13 C15 110.53(15)
C5 C13 H13 108.5(11)
C14 C13 H13 108.2(11)
C15 C13 H13 107.4(11)
C13 C14 H14A 110.4(14)
C13 C14 H14B 110.3(13)
H14A C14 H14B 106.5(19)
C13 C14 H14C 111.9(13)
H14A C14 H14C 108.7(19)
H14B C14 H14C 108.9(18)
C13 C15 H15A 110.3(13)
C13 C15 H15B 110.6(15)
H15A C15 H15B 108(2)
C13 C15 H15C 111.7(16)
H15A C15 H15C 108(2)
H15B C15 H15C 108(2)
C22 C17 C18 122.85(15)
C22 C17 N2 118.62(14)
C18 C17 N2 118.49(14)
C19 C18 C17 117.09(15)
C19 C18 C26 121.07(15)
C17 C18 C26 121.77(15)
C20 C19 C18 121.09(17)
C20 C19 H19 120.0(14)
C18 C19 H19 118.9(14)
C21 C20 C19 120.50(17)
C21 C20 H20 120.7(14)
C19 C20 H20 118.8(14)
C20 C21 C22 121.10(17)
C20 C21 H21 119.6(13)
C22 C21 H21 119.3(13)
C21 C22 C17 117.32(16)
C21 C22 C23 119.87(15)
C17 C22 C23 122.81(15)
C22 C23 C24 110.72(18)
C22 C23 C25 112.68(16)
C24 C23 C25 109.42(17)
C22 C23 H23 109.0(13)
C24 C23 H23 107.5(13)
C25 C23 H23 107.2(13)
C23 C24 H24A 113.3(15)
C23 C24 H24B 109.6(18)
H24A C24 H24B 109(2)
C23 C24 H24C 108.0(15)
H24A C24 H24C 108(2)
H24B C24 H24C 108(2)
C23 C25 H25A 112.4(14)
C23 C25 H25B 108.5(16)
H25A C25 H25B 108(2)
C23 C25 H25C 110.8(17)
H25A C25 H25C 105(2)
H25B C25 H25C 112(2)
C18 C26 C28 113.47(15)
C18 C26 C27 109.78(17)
C28 C26 C27 109.90(18)
C18 C26 H26 107.7(12)
C28 C26 H26 106.5(12)
C27 C26 H26 109.4(12)
C26 C27 H27A 110.7(18)
C26 C27 H27B 110.9(18)
H27A C27 H27B 109(3)
C26 C27 H27C 111.8(17)
H27A C27 H27C 106(2)
H27B C27 H27C 108(2)
C26 C28 H28A 113.2(14)
C26 C28 H28B 109.1(14)
H28A C28 H28B 109.7(19)
C26 C28 H28C 111.9(15)
H28A C28 H28C 107(2)
H28B C28 H28C 106(2)
N3 C29 C30 121.49(17)
N3 C29 C38 120.17(16)
C30 C29 C38 118.30(17)
C31 C30 C29 121.00(18)
C31 C30 H30 120.9(14)
C29 C30 H30 118.1(14)
C30 C31 C32 119.84(17)
C30 C31 H31 120.4(15)
C32 C31 H31 119.8(15)
C31 C32 C37 123.70(17)
C31 C32 C33 116.71(18)
C37 C32 C33 119.59(18)
N3 C33 C32 123.07(16)
N3 C33 C34 116.63(14)
C32 C33 C34 120.29(16)
O1 C34 C35 122.63(16)
O1 C34 C33 119.68(15)
C35 C34 C33 117.69(16)
C34 C35 C36 121.16(19)
C34 C35 H35 118.3(13)
C36 C35 H35 120.5(13)
C37 C36 C35 121.70(19)
C37 C36 H36 122.4(16)
C35 C36 H36 115.9(16)
C36 C37 C32 119.48(18)
C36 C37 H37 122.6(16)
C32 C37 H37 118.0(16)
C29 C38 H38A 109.5
C29 C38 H38B 109.5
H38A C38 H38B 109.5
C29 C38 H38C 109.5
H38A C38 H38C 109.5
H38B C38 H38C 109.5
C40 C39 Rh1 72.71(10)
C40 C39 H39A 123.1(12)
Rh1 C39 H39A 111.0(13)
C40 C39 H39B 120.0(11)
Rh1 C39 H39B 108.6(11)
H39A C39 H39B 112.2(16)
C39 C40 Rh1 68.66(10)
C39 C40 H40A 122.7(15)
Rh1 C40 H40A 112.1(15)
C39 C40 H40B 117.9(13)
Rh1 C40 H40B 115.2(14)
H40A C40 H40B 112(2)
C106 C101 C102 119.6(2)
C106 C101 H101 119.2(14)
C102 C101 H101 121.2(14)
C103 C102 C101 120.2(2)
C103 C102 H102 120.8(15)
C101 C102 H102 118.9(15)
C102 C103 C104 119.80(19)
C102 C103 H103 122.0(15)
C104 C103 H103 118.2(15)
C105 C104 C103 120.2(2)
C105 C104 H104 119.3(17)
C103 C104 H104 120.5(17)
C104 C105 C106 119.8(2)
C104 C105 H105 120.5(15)
C106 C105 H105 119.6(15)
C105 C106 C101 120.4(2)
C105 C106 H106 120.9(15)
C101 C106 H106 118.7(15)
C202 C201 C204 120.4(3)
C202 C201 H201 121(2)
C204 C201 H201 119(2)
C201 C202 C203 118.6(3)
C201 C202 H202 119.3(19)
C203 C202 H202 122.1(19)
C202 C203 C205 120.4(3)
C202 C203 H203 120(2)
C205 C203 H203 120(2)
C206 C204 C201 119.2(3)
C206 C204 H204 121(2)
C201 C204 H204 119(2)
C206 C205 C203 119.9(3)
C206 C205 H205 121(2)
C203 C205 H205 119(3)
C205 C206 C204 121.0(3)
C205 C206 H206 117(2)
C204 C206 H206 121(2)
C302 C301 C306 118.7(3)
C302 C301 H301 117(2)
C306 C301 H301 124(2)
C301 C302 C303 118.6(3)
C301 C302 H302 125.2(18)
C303 C302 H302 116.2(18)
C304 C303 C302 121.2(3)
C304 C303 H303 123(3)
C302 C303 H303 115(3)
C305 C304 C303 120.2(4)
C305 C304 H304 116(3)
C303 C304 H304 124(3)
C304 C305 C306 120.4(4)
C304 C305 H305 123(2)
C306 C305 H305 117(2)
C305 C306 C301 120.8(3)
C305 C306 H306 124(4)
C301 C306 H306 115(4)
C403 C401 C402 120.9(3)
C403 C401 H401 120(2)
C402 C401 H401 119(2)
C401 C402 C406 119.3(2)
C401 C402 H402 119.5(17)
C406 C402 H402 121.2(17)
C401 C403 C404 120.0(3)
C401 C403 H403 123(2)
C404 C403 H403 117(2)
C403 C404 C405 120.1(3)
C403 C404 H404 119(3)
C405 C404 H404 121(3)
C406 C405 C404 119.9(3)
C406 C405 H405 118(2)
C404 C405 H405 122(2)
C405 C406 C402 119.8(2)
C405 C406 H406 121(2)
C402 C406 H406 119(2)

loop_
_geom_bond_atom_site_label_1
_geom_bond_atom_site_label_2
_geom_bond_distance
Rh1 C1 1.9666(15)
Rh1 O1 2.0478(11)
Rh1 C39 2.0772(17)
Rh1 C40 2.1293(18)
Rh1 N3 2.1809(13)
N1 C1 1.3747(19)
N1 C3 1.388(2)
N1 C4 1.447(2)
N2 C1 1.368(2)
N2 C2 1.392(2)
N2 C17 1.447(2)
N3 C29 1.337(2)
N3 C33 1.385(2)
O1 C34 1.313(2)
C2 C3 1.336(2)
C2 H2 0.94(2)
C3 H3 0.90(2)
C4 C5 1.400(2)
C4 C9 1.406(2)
C5 C6 1.397(2)
C5 C13 1.517(2)
C6 C7 1.385(2)
C6 H6 0.92(2)
C7 C8 1.385(2)
C7 H7 0.92(2)
C8 C9 1.397(2)
C8 H8 0.94(2)
C9 C10 1.518(2)
C10 C11 1.528(3)
C10 C12 1.535(3)
C10 H10 0.96(2)
C11 H11A 0.94(2)
C11 H11B 0.96(2)
C11 H11C 0.96(2)
C12 H12A 0.95(3)
C12 H12B 0.97(3)
C12 H12C 0.96(3)
C13 C14 1.528(2)
C13 C15 1.531(2)
C13 H13 0.957(19)
C14 H14A 0.96(2)
C14 H14B 0.98(2)
C14 H14C 0.94(2)
C15 H15A 0.98(2)
C15 H15B 0.96(3)
C15 H15C 0.93(3)
C17 C22 1.401(2)
C17 C18 1.405(2)
C18 C19 1.397(2)
C18 C26 1.519(2)
C19 C20 1.384(3)
C19 H19 0.93(2)
C20 C21 1.379(3)
C20 H20 0.94(2)
C21 C22 1.396(2)
C21 H21 0.94(2)
C22 C23 1.524(2)
C23 C24 1.527(3)
C23 C25 1.527(3)
C23 H23 0.94(2)
C24 H24A 0.95(3)
C24 H24B 0.93(3)
C24 H24C 1.00(3)
C25 H25A 0.96(2)
C25 H25B 0.94(3)
C25 H25C 0.94(3)
C26 C28 1.523(3)
C26 C27 1.525(3)
C26 H26 0.96(2)
C27 H27A 0.98(3)
C27 H27B 0.93(3)
C27 H27C 0.94(3)
C28 H28A 0.99(2)
C28 H28B 0.97(2)
C28 H28C 0.94(3)
C29 C30 1.421(3)
C29 C38 1.492(3)
C30 C31 1.345(3)
C30 H30 0.96(2)
C31 C32 1.416(3)
C31 H31 0.91(2)
C32 C37 1.416(3)
C32 C33 1.418(2)
C33 C34 1.434(2)
C34 C35 1.394(2)
C35 C36 1.404(3)
C35 H35 0.95(2)
C36 C37 1.363(3)
C36 H36 0.89(3)
C37 H37 0.91(2)
C38 H38A 0.9800
C38 H38B 0.9800
C38 H38C 0.9800
C39 C40 1.392(3)
C39 H39A 0.98(2)
C39 H39B 1.02(2)
C40 H40A 0.92(3)
C40 H40B 0.95(2)
C101 C106 1.383(3)
C101 C102 1.383(3)
C101 H101 0.94(2)
C102 C103 1.378(3)
C102 H102 0.92(2)
C103 C104 1.385(3)
C103 H103 0.93(2)
C104 C105 1.376(3)
C104 H104 0.85(3)
C105 C106 1.380(3)
C105 H105 0.94(3)
C106 H106 0.94(2)
C201 C202 1.369(4)
C201 C204 1.372(4)
C201 H201 0.95(3)
C202 C203 1.373(4)
C202 H202 0.96(3)
C203 C205 1.378(4)
C203 H203 0.93(4)
C204 C206 1.371(4)
C204 H204 0.98(4)
C205 C206 1.330(4)
C205 H205 0.83(4)
C206 H206 0.89(4)
C301 C302 1.356(4)
C301 C306 1.391(6)
C301 H301 0.84(3)
C302 C303 1.374(4)
C302 H302 0.90(3)
C303 C304 1.357(5)
C303 H303 0.88(4)
C304 C305 1.316(6)
C304 H304 0.93(4)
C305 C306 1.345(7)
C305 H305 1.08(5)
C306 H306 0.69(4)
C401 C403 1.349(5)
C401 C402 1.368(4)
C401 H401 0.83(4)
C402 C406 1.372(4)
C402 H402 0.91(3)
C403 C404 1.359(5)
C403 H403 0.95(3)
C404 C405 1.367(5)
C404 H404 0.85(4)
C405 C406 1.367(4)
C405 H405 0.81(3)
C406 H406 0.87(3)
